data_7709742
loop_
_publ_author_name
'Jin, Da'
'Sun, Xiaofei'
'Hinz, Alexander'
'Roesky, Peter W.'

_publ_section_title
;
 Rare-earth metal complexes with redox-active formazanate ligands
;
_journal_name_full 'Dalton Transactions'
_journal_paper_doi 10.1039/D2DT00456A
_journal_year 2022
_chemical_formula_moiety 'C57 H45 Dy N12'
_chemical_formula_sum 'C57 H45 Dy N12'
_chemical_formula_weight 1060.55
_space_group_crystal_system triclinic
_space_group_IT_number 2
_space_group_name_Hall '-P 1'
_space_group_name_H-M_alt 'P -1'
_atom_sites_solution_hydrogens geom
_atom_sites_solution_primary iterative
_audit_creation_date 2021-11-04
_audit_creation_method
;
Olex2 1.3
(compiled 2020.11.12 svn.r5f609507 for OlexSys, GUI svn.r6408)
;
_audit_update_record
;
2021-12-16 deposited with the CCDC.	2022-03-08 downloaded from the CCDC.
;
_cell_angle_alpha 97.226(6)
_cell_angle_beta 92.117(6)
_cell_angle_gamma 116.709(5)
_cell_formula_units_Z 2
_cell_length_a 12.6707(8)
_cell_length_b 13.1442(8)
_cell_length_c 15.7479(13)
_cell_measurement_reflns_used 21799
_cell_measurement_temperature 100
_cell_measurement_theta_max 31.11
_cell_measurement_theta_min 1.81
_cell_volume 2311.3(3)
_computing_cell_refinement
;
X-Area Recipe 1.33.0.0 (STOE, 2015)
;
_computing_data_collection 'STOE X-AREA'
_computing_data_reduction
;
X-Area Integrate 1.73.1.0 (STOE, 2018)
X-Area LANA 1.73.2.0 (STOE, 2018)
;
_computing_molecular_graphics 'Olex2 1.3 (Dolomanov et al., 2009)'
_computing_publication_material
;
STOE & Cie GmbH, X-Area, software package for collecting single-crystal or
multi-domain crystal data on STOE area-detector diffractometers, for image 
processing, for the correction and scaling of reflection intensities and 
for outlier rejection, version 1.84, Darmstadt 2018
MS Word (Microsoft)
Olex2 (Dolomanov et al., 2009)
;
_computing_structure_refinement 'SHELXL 2018/3 (Sheldrick, 2015)'
_computing_structure_solution 'SHELXT  (Sheldrick, 2015)'
_diffrn_ambient_temperature 100
_diffrn_detector 'CMOS pixel detector'
_diffrn_detector_area_resol_mean 5.81
_diffrn_detector_type 'Dectris Pilatus 100k'
_diffrn_measured_fraction_theta_full 0.999
_diffrn_measured_fraction_theta_max 0.799
_diffrn_measurement_details
;
 388 frames, detector distance = 40 mm
;
_diffrn_measurement_device 'four-circle diffractometer'
_diffrn_measurement_device_type 'STOE STADIVARI'
_diffrn_measurement_method 'rotation method, \w scans'
_diffrn_radiation_collimation '0.5 mm diameter, monocapillary'
_diffrn_radiation_monochromator 'single reflection optic'
_diffrn_radiation_polarisn_norm 0
_diffrn_radiation_probe x-ray
_diffrn_radiation_type MoK\a
_diffrn_radiation_wavelength 0.71073
_diffrn_reflns_av_R_equivalents 0.0659
_diffrn_reflns_av_unetI/netI 0.0920
_diffrn_reflns_Laue_measured_fraction_full 0.999
_diffrn_reflns_Laue_measured_fraction_max 0.799
_diffrn_reflns_limit_h_max 15
_diffrn_reflns_limit_h_min -18
_diffrn_reflns_limit_k_max 18
_diffrn_reflns_limit_k_min -18
_diffrn_reflns_limit_l_max 22
_diffrn_reflns_limit_l_min -18
_diffrn_reflns_number 20709
_diffrn_reflns_point_group_measured_fraction_full 0.999
_diffrn_reflns_point_group_measured_fraction_max 0.799
_diffrn_reflns_theta_full 25.242
_diffrn_reflns_theta_max 31.397
_diffrn_reflns_theta_min 1.809
_diffrn_source 'Mo LFF Sealed Tube'
_diffrn_source_current 1.000
_diffrn_source_power 0.050
_diffrn_source_type 'Xenocs Genix3D microfocus'
_diffrn_source_voltage 50
_exptl_absorpt_coefficient_mu 1.672
_exptl_absorpt_correction_T_max 0.8241
_exptl_absorpt_correction_T_min 0.1508
_exptl_absorpt_correction_type multi-scan
_exptl_absorpt_process_details
;
STOE X-Red32, absorption correction by Gaussian integration, analogous to
P. Coppens, "The Evaluation of Absorption and Extinction in Single-Crystal
Structure Analysis", published in: F. R. Ahmed (Editor), "Crystallographic
Computing", Munksgaard, Copenhagen (1970), 255 - 270.
Afterwards scaling of reflection intensities was performed within STOE LANA.
J. Koziskova, F. Hahn, J. Richter, J. Kozisek, "Comparison of different
absorption corrections on the model structure of tetrakis(\m~2~-acetato)-
diaqua-di-copper(II)", Acta Chimica Slovaca, vol. 9, no. 2, 2016, pp. 136 - 140.
;
_exptl_crystal_colour red
_exptl_crystal_colour_primary red
_exptl_crystal_density_diffrn 1.524
_exptl_crystal_density_method 'not measured'
_exptl_crystal_description plate
_exptl_crystal_F_000 1074
_exptl_crystal_size_max 0.154
_exptl_crystal_size_mid 0.113
_exptl_crystal_size_min 0.046
_refine_diff_density_max 2.448
_refine_diff_density_min -1.754
_refine_diff_density_rms 0.216
_refine_ls_extinction_method none
_refine_ls_goodness_of_fit_ref 1.018
_refine_ls_hydrogen_treatment constr
_refine_ls_matrix_type full
_refine_ls_number_parameters 631
_refine_ls_number_reflns 12170
_refine_ls_number_restraints 0
_refine_ls_restrained_S_all 1.018
_refine_ls_R_factor_all 0.0829
_refine_ls_R_factor_gt 0.0596
_refine_ls_shift/su_max 0.000
_refine_ls_shift/su_mean 0.000
_refine_ls_structure_factor_coef Fsqd
_refine_ls_weighting_details 'w=1/[\s^2^(Fo^2^)+(0.0885P)^2^+4.1739P] where P=(Fo^2^+2Fc^2^)/3'
_refine_ls_weighting_scheme calc
_refine_ls_wR_factor_gt 0.1397
_refine_ls_wR_factor_ref 0.1538
_reflns_d_resolution_high 0.683
_reflns_d_resolution_low 11.263
_reflns_Friedel_coverage 0.000
_reflns_limit_h_max 15
_reflns_limit_h_min -18
_reflns_limit_k_max 18
_reflns_limit_k_min -18
_reflns_limit_l_max 22
_reflns_limit_l_min -18
_reflns_number_gt 9617
_reflns_number_total 12170
_reflns_threshold_expression 'I > 2\s(I)'
_cod_data_source_file d2dt00456a4.cif
_cod_data_source_block jd010
_cod_database_code 7709742
_shelx_shelxl_version_number 2018/3
_shelx_space_group_comment
;
The symmetry employed for this shelxl refinement is uniquely defined
by the following loop, which should always be used as a source of
symmetry information in preference to the above space-group names.
They are only intended as comments.
;
_shelx_estimated_absorpt_t_max 0.927
_shelx_estimated_absorpt_t_min 0.783
_olex2_refinement_description
;
1. Fixed Uiso
 At 1.2 times of:
  All C(H) groups
2.a Aromatic/amide H refined with riding coordinates:
 C5(H5), C6(H6), C7(H7), C8(H8), C9(H9), C11(H11), C12(H12), C13(H13),
 C14(H14), C15(H15), C17(H17), C18(H18), C19(H19), C20(H20), C21(H21), C23(H23),
  C24(H24), C25(H25), C26(H26), C27(H27), C29(H29), C30(H30), C31(H31),
 C32(H32), C33(H33), C35(H35), C36(H36), C37(H37), C38(H38), C39(H39), C41(H41),
  C42(H42), C43(H43), C44(H44), C45(H45), C47(H47), C48(H48), C49(H49),
 C50(H50), C51(H51), C53(H53), C54(H54), C55(H55), C56(H56), C57(H57)
;
_olex2_submission_special_instructions 'No special instructions were received'

loop_
_space_group_symop_operation_xyz
'x, y, z'
'-x, -y, -z'

loop_
_atom_site_label
_atom_site_type_symbol
_atom_site_fract_x
_atom_site_fract_y
_atom_site_fract_z
_atom_site_U_iso_or_equiv
_atom_site_adp_type
_atom_site_occupancy
_atom_site_site_symmetry_order
_atom_site_calc_flag
_atom_site_refinement_flags_posn
_atom_site_refinement_flags_adp
_atom_site_refinement_flags_occupancy
_atom_site_disorder_assembly
_atom_site_disorder_group
Dy Dy 0.29263(2) 0.23580(2) 0.26188(2) 0.01196(8) Uani 1 1 d . . . . .
N1 N 0.0976(4) 0.2311(4) 0.2595(3) 0.0124(8) Uani 1 1 d . . . . .
N2 N -0.0076(4) 0.1474(4) 0.2307(3) 0.0143(8) Uani 1 1 d . . . . .
N3 N 0.0388(4) -0.0137(4) 0.2269(3) 0.0149(8) Uani 1 1 d . . . . .
N4 N 0.1475(4) 0.0484(4) 0.2647(3) 0.0157(9) Uani 1 1 d . . . . .
N5 N 0.3609(4) 0.1613(4) 0.1422(3) 0.0147(8) Uani 1 1 d . . . . .
N6 N 0.4729(4) 0.2190(4) 0.1307(3) 0.0156(9) Uani 1 1 d . . . . .
N7 N 0.4713(4) 0.4015(4) 0.1462(3) 0.0136(8) Uani 1 1 d . . . . .
N8 N 0.3581(4) 0.3597(4) 0.1561(3) 0.0132(8) Uani 1 1 d . . . . .
N9 N 0.4740(4) 0.2770(4) 0.3405(3) 0.0127(8) Uani 1 1 d . . . . .
N10 N 0.5315(4) 0.3902(4) 0.3579(3) 0.0133(8) Uani 1 1 d . . . . .
N11 N 0.3684(4) 0.4157(4) 0.4166(3) 0.0134(8) Uani 1 1 d . . . . .
N12 N 0.2917(4) 0.3057(4) 0.4086(3) 0.0126(8) Uani 1 1 d . . . . .
C1 C -0.0263(5) 0.0376(4) 0.2058(3) 0.0148(10) Uani 1 1 d . . . . .
C2 C 0.5277(5) 0.3357(4) 0.1498(3) 0.0143(9) Uani 1 1 d . . . . .
C3 C 0.4690(4) 0.4503(4) 0.3767(3) 0.0124(9) Uani 1 1 d . . . . .
C4 C -0.1452(5) -0.0419(4) 0.1596(3) 0.0142(10) Uani 1 1 d . . . . .
C5 C -0.2412(5) -0.0163(5) 0.1620(4) 0.0188(11) Uani 1 1 d . . . . .
H5 H -0.230240 0.054940 0.193380 0.023 Uiso 1 1 calc R U . . .
C6 C -0.3508(5) -0.0925(5) 0.1199(4) 0.0187(11) Uani 1 1 d . . . . .
H6 H -0.414319 -0.072825 0.121819 0.022 Uiso 1 1 calc R U . . .
C7 C -0.3698(5) -0.1990(5) 0.0741(4) 0.0205(11) Uani 1 1 d . . . . .
H7 H -0.445891 -0.252266 0.045739 0.025 Uiso 1 1 calc R U . . .
C8 C -0.2763(5) -0.2246(5) 0.0712(4) 0.0202(11) Uani 1 1 d . . . . .
H8 H -0.287924 -0.295994 0.039667 0.024 Uiso 1 1 calc R U . . .
C9 C -0.1652(5) -0.1486(5) 0.1132(4) 0.0173(10) Uani 1 1 d . . . . .
H9 H -0.102029 -0.168745 0.110670 0.021 Uiso 1 1 calc R U . . .
C10 C 0.0924(5) 0.3317(4) 0.3011(3) 0.0147(10) Uani 1 1 d . . . . .
C11 C 0.1911(5) 0.4383(4) 0.3031(3) 0.0135(9) Uani 1 1 d . . . . .
H11 H 0.258369 0.442243 0.276156 0.016 Uiso 1 1 calc R U . . .
C12 C 0.1925(5) 0.5382(5) 0.3437(4) 0.0195(11) Uani 1 1 d . . . . .
H12 H 0.260434 0.610437 0.344937 0.023 Uiso 1 1 calc R U . . .
C13 C 0.0944(5) 0.5325(5) 0.3827(4) 0.0199(11) Uani 1 1 d . . . . .
H13 H 0.094398 0.601172 0.410121 0.024 Uiso 1 1 calc R U . . .
C14 C -0.0040(5) 0.4268(5) 0.3820(4) 0.0222(12) Uani 1 1 d . . . . .
H14 H -0.071118 0.423185 0.409100 0.027 Uiso 1 1 calc R U . . .
C15 C -0.0048(5) 0.3266(5) 0.3418(4) 0.0186(11) Uani 1 1 d . . . . .
H15 H -0.071880 0.254163 0.342019 0.022 Uiso 1 1 calc R U . . .
C16 C 0.1941(5) -0.0219(4) 0.2970(3) 0.0139(9) Uani 1 1 d . . . . .
C17 C 0.1784(5) -0.1260(4) 0.2478(4) 0.0170(10) Uani 1 1 d . . . . .
H17 H 0.133274 -0.152893 0.192989 0.020 Uiso 1 1 calc R U . . .
C18 C 0.2295(5) -0.1889(4) 0.2802(4) 0.0189(11) Uani 1 1 d . . . . .
H18 H 0.219595 -0.258958 0.247379 0.023 Uiso 1 1 calc R U . . .
C19 C 0.2952(5) -0.1498(5) 0.3607(4) 0.0218(12) Uani 1 1 d . . . . .
H19 H 0.330086 -0.193024 0.382671 0.026 Uiso 1 1 calc R U . . .
C20 C 0.3098(5) -0.0476(4) 0.4087(4) 0.0174(10) Uani 1 1 d . . . . .
H20 H 0.354388 -0.021229 0.463679 0.021 Uiso 1 1 calc R U . . .
C21 C 0.2596(5) 0.0165(5) 0.3769(4) 0.0172(10) Uani 1 1 d . . . . .
H21 H 0.270197 0.086638 0.409983 0.021 Uiso 1 1 calc R U . . .
C22 C 0.6573(5) 0.3950(5) 0.1548(3) 0.0152(10) Uani 1 1 d . . . . .
C23 C 0.7228(5) 0.3371(5) 0.1743(3) 0.0191(11) Uani 1 1 d . . . . .
H23 H 0.682536 0.258477 0.181761 0.023 Uiso 1 1 calc R U . . .
C24 C 0.8455(5) 0.3938(6) 0.1828(4) 0.0254(13) Uani 1 1 d . . . . .
H24 H 0.889059 0.353571 0.195270 0.031 Uiso 1 1 calc R U . . .
C25 C 0.9064(5) 0.5103(6) 0.1732(4) 0.0267(13) Uani 1 1 d . . . . .
H25 H 0.990765 0.549559 0.180339 0.032 Uiso 1 1 calc R U . . .
C26 C 0.8427(5) 0.5671(6) 0.1535(4) 0.0278(13) Uani 1 1 d . . . . .
H26 H 0.883353 0.645922 0.146767 0.033 Uiso 1 1 calc R U . . .
C27 C 0.7206(5) 0.5108(5) 0.1434(4) 0.0217(11) Uani 1 1 d . . . . .
H27 H 0.678080 0.550966 0.128411 0.026 Uiso 1 1 calc R U . . .
C28 C 0.3090(5) 0.0477(4) 0.0926(3) 0.0139(9) Uani 1 1 d . . . . .
C29 C 0.1889(5) -0.0025(4) 0.0630(3) 0.0172(10) Uani 1 1 d . . . . .
H29 H 0.144296 0.038399 0.075781 0.021 Uiso 1 1 calc R U . . .
C30 C 0.1345(5) -0.1119(5) 0.0151(4) 0.0218(11) Uani 1 1 d . . . . .
H30 H 0.052453 -0.145881 -0.004814 0.026 Uiso 1 1 calc R U . . .
C31 C 0.1985(6) -0.1727(5) -0.0042(4) 0.0264(13) Uani 1 1 d . . . . .
H31 H 0.160558 -0.247962 -0.037021 0.032 Uiso 1 1 calc R U . . .
C32 C 0.3185(6) -0.1221(5) 0.0249(4) 0.0227(12) Uani 1 1 d . . . . .
H32 H 0.362704 -0.163293 0.011718 0.027 Uiso 1 1 calc R U . . .
C33 C 0.3748(5) -0.0124(5) 0.0730(4) 0.0200(11) Uani 1 1 d . . . . .
H33 H 0.457072 0.021646 0.092362 0.024 Uiso 1 1 calc R U . . .
C34 C 0.3077(5) 0.4278(5) 0.1254(3) 0.0161(10) Uani 1 1 d . . . . .
C35 C 0.3724(5) 0.5476(5) 0.1305(4) 0.0205(11) Uani 1 1 d . . . . .
H35 H 0.454594 0.586056 0.150682 0.025 Uiso 1 1 calc R U . . .
C36 C 0.3157(6) 0.6089(5) 0.1060(4) 0.0282(14) Uani 1 1 d . . . . .
H36 H 0.359203 0.690305 0.110059 0.034 Uiso 1 1 calc R U . . .
C37 C 0.1968(6) 0.5543(5) 0.0756(4) 0.0253(13) Uani 1 1 d . . . . .
H37 H 0.158968 0.597857 0.058928 0.030 Uiso 1 1 calc R U . . .
C38 C 0.1324(6) 0.4351(5) 0.0695(4) 0.0236(12) Uani 1 1 d . . . . .
H38 H 0.050689 0.396901 0.048037 0.028 Uiso 1 1 calc R U . . .
C39 C 0.1877(5) 0.3728(5) 0.0947(4) 0.0189(11) Uani 1 1 d . . . . .
H39 H 0.143615 0.291483 0.091096 0.023 Uiso 1 1 calc R U . . .
C40 C 0.5307(5) 0.5742(4) 0.3709(3) 0.0167(10) Uani 1 1 d . . . . .
C41 C 0.6186(5) 0.6141(5) 0.3155(4) 0.0197(11) Uani 1 1 d . . . . .
H41 H 0.638857 0.560936 0.282632 0.024 Uiso 1 1 calc R U . . .
C42 C 0.6769(6) 0.7296(5) 0.3075(4) 0.0270(13) Uani 1 1 d . . . . .
H42 H 0.736053 0.755397 0.268980 0.032 Uiso 1 1 calc R U . . .
C43 C 0.6484(6) 0.8068(5) 0.3559(4) 0.0290(14) Uani 1 1 d . . . . .
H43 H 0.689021 0.886332 0.351193 0.035 Uiso 1 1 calc R U . . .
C44 C 0.5613(6) 0.7694(5) 0.4112(5) 0.0296(14) Uani 1 1 d . . . . .
H44 H 0.541710 0.823367 0.443662 0.036 Uiso 1 1 calc R U . . .
C45 C 0.5021(5) 0.6536(5) 0.4196(4) 0.0193(11) Uani 1 1 d . . . . .
H45 H 0.442724 0.628313 0.457982 0.023 Uiso 1 1 calc R U . . .
C46 C 0.5475(5) 0.2233(4) 0.3502(3) 0.0143(10) Uani 1 1 d . . . . .
C47 C 0.5144(5) 0.1144(4) 0.3044(3) 0.0152(10) Uani 1 1 d . . . . .
H47 H 0.443523 0.077239 0.265985 0.018 Uiso 1 1 calc R U . . .
C48 C 0.5846(5) 0.0594(5) 0.3145(4) 0.0183(11) Uani 1 1 d . . . . .
H48 H 0.562877 -0.014117 0.281662 0.022 Uiso 1 1 calc R U . . .
C49 C 0.6854(5) 0.1116(5) 0.3720(4) 0.0205(11) Uani 1 1 d . . . . .
H49 H 0.732835 0.073579 0.379495 0.025 Uiso 1 1 calc R U . . .
C50 C 0.7177(5) 0.2194(5) 0.4190(4) 0.0203(11) Uani 1 1 d . . . . .
H50 H 0.786627 0.254339 0.459400 0.024 Uiso 1 1 calc R U . . .
C51 C 0.6513(5) 0.2767(5) 0.4080(4) 0.0167(10) Uani 1 1 d . . . . .
H51 H 0.675419 0.351680 0.439314 0.020 Uiso 1 1 calc R U . . .
C52 C 0.2027(5) 0.2849(5) 0.4665(3) 0.0145(10) Uani 1 1 d . . . . .
C53 C 0.2073(5) 0.3700(5) 0.5310(4) 0.0185(11) Uani 1 1 d . . . . .
H53 H 0.272850 0.445019 0.538891 0.022 Uiso 1 1 calc R U . . .
C54 C 0.1167(5) 0.3456(5) 0.5838(4) 0.0203(11) Uani 1 1 d . . . . .
H54 H 0.119806 0.404251 0.627270 0.024 Uiso 1 1 calc R U . . .
C55 C 0.0223(5) 0.2367(5) 0.5736(4) 0.0225(12) Uani 1 1 d . . . . .
H55 H -0.039038 0.220475 0.610533 0.027 Uiso 1 1 calc R U . . .
C56 C 0.0160(5) 0.1505(5) 0.5098(4) 0.0209(11) Uani 1 1 d . . . . .
H56 H -0.049857 0.075801 0.502508 0.025 Uiso 1 1 calc R U . . .
C57 C 0.1064(5) 0.1741(5) 0.4568(4) 0.0184(11) Uani 1 1 d . . . . .
H57 H 0.103111 0.114897 0.413745 0.022 Uiso 1 1 calc R U . . .

loop_
_atom_site_aniso_label
_atom_site_aniso_U_11
_atom_site_aniso_U_22
_atom_site_aniso_U_33
_atom_site_aniso_U_23
_atom_site_aniso_U_13
_atom_site_aniso_U_12
Dy 0.01221(12) 0.01085(11) 0.01325(12) 0.00130(8) 0.00246(8) 0.00573(9)
N1 0.013(2) 0.0113(19) 0.013(2) 0.0014(16) 0.0049(16) 0.0065(17)
N2 0.017(2) 0.0112(19) 0.018(2) 0.0056(16) 0.0030(17) 0.0082(17)
N3 0.021(2) 0.014(2) 0.012(2) 0.0017(16) 0.0020(16) 0.0099(18)
N4 0.020(2) 0.017(2) 0.014(2) -0.0009(17) 0.0008(17) 0.0119(19)
N5 0.016(2) 0.0109(19) 0.016(2) 0.0014(16) -0.0019(16) 0.0059(17)
N6 0.015(2) 0.018(2) 0.017(2) 0.0055(17) 0.0020(17) 0.0094(18)
N7 0.013(2) 0.014(2) 0.014(2) 0.0016(16) 0.0004(16) 0.0069(17)
N8 0.017(2) 0.0116(19) 0.013(2) 0.0008(16) 0.0033(16) 0.0080(17)
N9 0.016(2) 0.0098(18) 0.013(2) -0.0014(15) 0.0002(16) 0.0079(17)
N10 0.016(2) 0.0105(19) 0.015(2) 0.0015(16) 0.0037(16) 0.0067(17)
N11 0.015(2) 0.014(2) 0.012(2) 0.0002(16) 0.0007(16) 0.0080(17)
N12 0.011(2) 0.0129(19) 0.016(2) 0.0037(16) 0.0039(16) 0.0072(17)
C1 0.016(3) 0.014(2) 0.011(2) 0.0004(18) 0.0005(18) 0.003(2)
C2 0.016(3) 0.013(2) 0.015(2) 0.0026(19) 0.0026(18) 0.007(2)
C3 0.013(2) 0.007(2) 0.017(2) 0.0013(18) 0.0035(18) 0.0052(18)
C4 0.014(2) 0.011(2) 0.018(2) 0.0043(19) 0.0068(19) 0.0049(19)
C5 0.020(3) 0.021(3) 0.021(3) 0.007(2) 0.004(2) 0.013(2)
C6 0.016(3) 0.022(3) 0.020(3) 0.008(2) 0.005(2) 0.010(2)
C7 0.015(3) 0.021(3) 0.018(3) 0.003(2) 0.002(2) 0.001(2)
C8 0.021(3) 0.019(3) 0.014(3) 0.000(2) 0.001(2) 0.005(2)
C9 0.017(3) 0.014(2) 0.020(3) 0.004(2) 0.004(2) 0.005(2)
C10 0.019(3) 0.012(2) 0.014(2) 0.0005(18) -0.0008(19) 0.008(2)
C11 0.012(2) 0.011(2) 0.015(2) 0.0003(18) -0.0008(18) 0.0031(19)
C12 0.021(3) 0.013(2) 0.022(3) 0.001(2) -0.005(2) 0.006(2)
C13 0.023(3) 0.017(2) 0.022(3) -0.001(2) -0.003(2) 0.012(2)
C14 0.021(3) 0.022(3) 0.025(3) -0.001(2) 0.004(2) 0.012(2)
C15 0.019(3) 0.017(2) 0.020(3) 0.000(2) 0.001(2) 0.009(2)
C16 0.013(2) 0.008(2) 0.020(3) 0.0043(18) 0.0046(19) 0.0037(18)
C17 0.017(3) 0.012(2) 0.018(3) 0.0020(19) 0.001(2) 0.004(2)
C18 0.025(3) 0.011(2) 0.025(3) 0.004(2) 0.005(2) 0.011(2)
C19 0.023(3) 0.018(3) 0.029(3) 0.011(2) -0.002(2) 0.011(2)
C20 0.021(3) 0.013(2) 0.017(3) 0.0031(19) -0.002(2) 0.007(2)
C21 0.016(3) 0.014(2) 0.021(3) 0.003(2) 0.005(2) 0.006(2)
C22 0.011(2) 0.018(2) 0.014(2) 0.0009(19) 0.0026(18) 0.006(2)
C23 0.018(3) 0.024(3) 0.018(3) -0.001(2) 0.000(2) 0.012(2)
C24 0.022(3) 0.038(3) 0.023(3) -0.002(3) 0.002(2) 0.021(3)
C25 0.011(3) 0.036(3) 0.028(3) 0.002(3) 0.006(2) 0.006(2)
C26 0.018(3) 0.024(3) 0.030(3) -0.001(2) 0.008(2) 0.002(2)
C27 0.019(3) 0.024(3) 0.022(3) 0.005(2) 0.006(2) 0.009(2)
C28 0.020(3) 0.014(2) 0.010(2) 0.0052(18) 0.0082(19) 0.009(2)
C29 0.021(3) 0.012(2) 0.018(3) 0.003(2) 0.003(2) 0.008(2)
C30 0.020(3) 0.020(3) 0.018(3) 0.001(2) 0.004(2) 0.004(2)
C31 0.033(4) 0.014(3) 0.024(3) -0.002(2) 0.005(2) 0.005(2)
C32 0.035(3) 0.012(2) 0.025(3) 0.001(2) 0.011(2) 0.014(2)
C33 0.024(3) 0.019(3) 0.021(3) 0.002(2) 0.005(2) 0.013(2)
C34 0.015(3) 0.020(3) 0.018(3) 0.005(2) 0.0029(19) 0.012(2)
C35 0.019(3) 0.016(3) 0.030(3) 0.009(2) 0.007(2) 0.010(2)
C36 0.032(3) 0.022(3) 0.041(4) 0.018(3) 0.015(3) 0.017(3)
C37 0.033(3) 0.027(3) 0.031(3) 0.015(3) 0.011(3) 0.023(3)
C38 0.023(3) 0.031(3) 0.022(3) 0.009(2) 0.004(2) 0.016(3)
C39 0.022(3) 0.017(2) 0.022(3) 0.004(2) 0.005(2) 0.012(2)
C40 0.020(3) 0.013(2) 0.018(3) 0.0011(19) 0.001(2) 0.009(2)
C41 0.026(3) 0.011(2) 0.020(3) 0.000(2) 0.004(2) 0.007(2)
C42 0.032(3) 0.019(3) 0.029(3) 0.007(2) 0.003(3) 0.009(3)
C43 0.030(3) 0.014(3) 0.038(4) 0.006(2) -0.004(3) 0.005(2)
C44 0.032(4) 0.018(3) 0.039(4) -0.001(3) -0.003(3) 0.013(3)
C45 0.018(3) 0.014(2) 0.024(3) 0.000(2) 0.002(2) 0.007(2)
C46 0.016(3) 0.009(2) 0.019(2) 0.0062(19) 0.0068(19) 0.0050(19)
C47 0.017(3) 0.011(2) 0.019(3) 0.0023(19) 0.0035(19) 0.008(2)
C48 0.022(3) 0.014(2) 0.024(3) 0.006(2) 0.006(2) 0.011(2)
C49 0.021(3) 0.017(3) 0.030(3) 0.007(2) 0.005(2) 0.013(2)
C50 0.020(3) 0.021(3) 0.023(3) 0.003(2) -0.001(2) 0.011(2)
C51 0.015(3) 0.014(2) 0.021(3) -0.002(2) 0.000(2) 0.008(2)
C52 0.016(3) 0.019(2) 0.012(2) 0.0060(19) 0.0040(18) 0.011(2)
C53 0.023(3) 0.017(2) 0.018(3) 0.000(2) 0.001(2) 0.012(2)
C54 0.026(3) 0.023(3) 0.018(3) 0.004(2) 0.008(2) 0.017(2)
C55 0.024(3) 0.026(3) 0.024(3) 0.006(2) 0.009(2) 0.016(3)
C56 0.022(3) 0.018(3) 0.025(3) 0.009(2) 0.008(2) 0.009(2)
C57 0.022(3) 0.011(2) 0.025(3) 0.002(2) 0.005(2) 0.010(2)

loop_
_atom_type_symbol
_atom_type_description
_atom_type_scat_dispersion_real
_atom_type_scat_dispersion_imag
_atom_type_scat_source
C C 0.0033 0.0016 'International Tables Vol C Tables 4.2.6.8 and 6.1.1.4'
H H 0.0000 0.0000 'International Tables Vol C Tables 4.2.6.8 and 6.1.1.4'
Dy Dy -0.1892 4.4098 'International Tables Vol C Tables 4.2.6.8 and 6.1.1.4'
N N 0.0061 0.0033 'International Tables Vol C Tables 4.2.6.8 and 6.1.1.4'

loop_
_exptl_crystal_face_index_h
_exptl_crystal_face_index_k
_exptl_crystal_face_index_l
_exptl_crystal_face_perp_dist
-4 6 -3 0.0670
5 -7 2 0.0730
-1 -1 -7 0.0970
1 1 7 0.0570
3 5 -5 0.0230
-4 -5 5 0.0230

loop_
_geom_angle_atom_site_label_1
_geom_angle_atom_site_label_2
_geom_angle_atom_site_label_3
_geom_angle
_geom_angle_site_symmetry_1
_geom_angle_site_symmetry_3
_geom_angle_publ_flag
N4 Dy N1 70.46(14) . . ?
N4 Dy N5 88.17(15) . . ?
N4 Dy N8 135.95(15) . . ?
N4 Dy N9 111.86(15) . . ?
N4 Dy N12 95.43(15) . . ?
N5 Dy N1 124.06(14) . . ?
N5 Dy N8 66.29(14) . . ?
N8 Dy N1 94.07(14) . . ?
N9 Dy N1 149.12(14) . . ?
N9 Dy N5 86.68(14) . . ?
N9 Dy N8 102.22(15) . . ?
N9 Dy N12 70.44(14) . . ?
N12 Dy N1 78.68(14) . . ?
N12 Dy N5 156.54(15) . . ?
N12 Dy N8 122.48(14) . . ?
N2 N1 Dy 130.4(3) . . ?
N2 N1 C10 112.3(4) . . ?
C10 N1 Dy 117.1(3) . . ?
N1 N2 C1 122.1(4) . . ?
N4 N3 C1 120.1(4) . . ?
N3 N4 Dy 133.4(3) . . ?
N3 N4 C16 111.7(4) . . ?
C16 N4 Dy 113.0(3) . . ?
N6 N5 Dy 117.1(3) . . ?
N6 N5 C28 110.9(4) . . ?
C28 N5 Dy 129.8(3) . . ?
N5 N6 C2 119.6(4) . . ?
N8 N7 C2 120.7(4) . . ?
N7 N8 Dy 115.2(3) . . ?
N7 N8 C34 111.9(4) . . ?
C34 N8 Dy 128.6(3) . . ?
N10 N9 Dy 104.9(3) . . ?
N10 N9 C46 113.4(4) . . ?
C46 N9 Dy 138.2(3) . . ?
N9 N10 C3 119.0(4) . . ?
N12 N11 C3 120.8(4) . . ?
N11 N12 Dy 102.9(3) . . ?
N11 N12 C52 112.3(4) . . ?
C52 N12 Dy 135.0(3) . . ?
N2 C1 C4 115.0(4) . . ?
N3 C1 N2 129.6(5) . . ?
N3 C1 C4 114.6(4) . . ?
N6 C2 C22 117.6(4) . . ?
N7 C2 N6 124.0(5) . . ?
N7 C2 C22 116.8(5) . . ?
N10 C3 C40 116.0(4) . . ?
N11 C3 N10 127.0(4) . . ?
N11 C3 C40 115.5(4) . . ?
C5 C4 C1 122.4(5) . . ?
C5 C4 C9 117.7(5) . . ?
C9 C4 C1 119.9(5) . . ?
C4 C5 H5 119.4 . . ?
C6 C5 C4 121.1(5) . . ?
C6 C5 H5 119.4 . . ?
C5 C6 H6 119.7 . . ?
C5 C6 C7 120.6(5) . . ?
C7 C6 H6 119.7 . . ?
C6 C7 H7 120.7 . . ?
C8 C7 C6 118.6(5) . . ?
C8 C7 H7 120.7 . . ?
C7 C8 H8 119.3 . . ?
C7 C8 C9 121.4(5) . . ?
C9 C8 H8 119.3 . . ?
C4 C9 H9 119.8 . . ?
C8 C9 C4 120.5(5) . . ?
C8 C9 H9 119.8 . . ?
C11 C10 N1 118.1(5) . . ?
C15 C10 N1 122.7(5) . . ?
C15 C10 C11 119.2(5) . . ?
C10 C11 H11 119.6 . . ?
C12 C11 C10 120.9(5) . . ?
C12 C11 H11 119.6 . . ?
C11 C12 H12 120.2 . . ?
C11 C12 C13 119.5(5) . . ?
C13 C12 H12 120.2 . . ?
C12 C13 H13 119.9 . . ?
C12 C13 C14 120.2(5) . . ?
C14 C13 H13 119.9 . . ?
C13 C14 H14 119.9 . . ?
C15 C14 C13 120.1(5) . . ?
C15 C14 H14 119.9 . . ?
C10 C15 H15 120.0 . . ?
C14 C15 C10 120.1(5) . . ?
C14 C15 H15 120.0 . . ?
C17 C16 N4 121.5(5) . . ?
C21 C16 N4 118.5(4) . . ?
C21 C16 C17 120.0(5) . . ?
C16 C17 H17 120.3 . . ?
C18 C17 C16 119.4(5) . . ?
C18 C17 H17 120.3 . . ?
C17 C18 H18 119.9 . . ?
C17 C18 C19 120.3(5) . . ?
C19 C18 H18 119.9 . . ?
C18 C19 H19 120.0 . . ?
C20 C19 C18 119.9(5) . . ?
C20 C19 H19 120.0 . . ?
C19 C20 H20 119.8 . . ?
C19 C20 C21 120.4(5) . . ?
C21 C20 H20 119.8 . . ?
C16 C21 C20 119.9(5) . . ?
C16 C21 H21 120.0 . . ?
C20 C21 H21 120.0 . . ?
C23 C22 C2 119.9(5) . . ?
C23 C22 C27 117.9(5) . . ?
C27 C22 C2 122.2(5) . . ?
C22 C23 H23 119.8 . . ?
C24 C23 C22 120.3(5) . . ?
C24 C23 H23 119.8 . . ?
C23 C24 H24 119.7 . . ?
C23 C24 C25 120.5(5) . . ?
C25 C24 H24 119.7 . . ?
C24 C25 H25 120.4 . . ?
C26 C25 C24 119.3(6) . . ?
C26 C25 H25 120.4 . . ?
C25 C26 H26 119.7 . . ?
C25 C26 C27 120.6(6) . . ?
C27 C26 H26 119.7 . . ?
C22 C27 H27 119.3 . . ?
C26 C27 C22 121.3(5) . . ?
C26 C27 H27 119.3 . . ?
C29 C28 N5 117.6(4) . . ?
C29 C28 C33 119.9(5) . . ?
C33 C28 N5 122.5(5) . . ?
C28 C29 H29 120.0 . . ?
C30 C29 C28 119.9(5) . . ?
C30 C29 H29 120.0 . . ?
C29 C30 H30 119.6 . . ?
C29 C30 C31 120.8(6) . . ?
C31 C30 H30 119.6 . . ?
C30 C31 H31 120.4 . . ?
C30 C31 C32 119.2(5) . . ?
C32 C31 H31 120.4 . . ?
C31 C32 H32 119.5 . . ?
C33 C32 C31 121.0(5) . . ?
C33 C32 H32 119.5 . . ?
C28 C33 H33 120.4 . . ?
C32 C33 C28 119.2(5) . . ?
C32 C33 H33 120.4 . . ?
C35 C34 N8 122.3(5) . . ?
C39 C34 N8 118.0(5) . . ?
C39 C34 C35 119.5(5) . . ?
C34 C35 H35 120.4 . . ?
C36 C35 C34 119.3(6) . . ?
C36 C35 H35 120.4 . . ?
C35 C36 H36 119.4 . . ?
C35 C36 C37 121.1(6) . . ?
C37 C36 H36 119.4 . . ?
C36 C37 H37 120.1 . . ?
C36 C37 C38 119.8(5) . . ?
C38 C37 H37 120.1 . . ?
C37 C38 H38 120.2 . . ?
C39 C38 C37 119.7(6) . . ?
C39 C38 H38 120.2 . . ?
C34 C39 H39 119.7 . . ?
C38 C39 C34 120.6(5) . . ?
C38 C39 H39 119.7 . . ?
C41 C40 C3 119.8(5) . . ?
C41 C40 C45 118.8(5) . . ?
C45 C40 C3 121.4(5) . . ?
C40 C41 H41 119.4 . . ?
C42 C41 C40 121.2(5) . . ?
C42 C41 H41 119.4 . . ?
C41 C42 H42 120.3 . . ?
C43 C42 C41 119.4(6) . . ?
C43 C42 H42 120.3 . . ?
C42 C43 H43 119.7 . . ?
C42 C43 C44 120.5(6) . . ?
C44 C43 H43 119.7 . . ?
C43 C44 H44 119.8 . . ?
C43 C44 C45 120.5(6) . . ?
C45 C44 H44 119.8 . . ?
C40 C45 H45 120.2 . . ?
C44 C45 C40 119.5(6) . . ?
C44 C45 H45 120.2 . . ?
C47 C46 N9 119.5(5) . . ?
C47 C46 C51 119.5(5) . . ?
C51 C46 N9 120.9(4) . . ?
C46 C47 H47 119.9 . . ?
C46 C47 C48 120.3(5) . . ?
C48 C47 H47 119.9 . . ?
C47 C48 H48 120.0 . . ?
C49 C48 C47 120.0(5) . . ?
C49 C48 H48 120.0 . . ?
C48 C49 H49 120.0 . . ?
C48 C49 C50 119.9(5) . . ?
C50 C49 H49 120.0 . . ?
C49 C50 H50 119.5 . . ?
C51 C50 C49 120.9(5) . . ?
C51 C50 H50 119.5 . . ?
C46 C51 H51 120.3 . . ?
C50 C51 C46 119.4(5) . . ?
C50 C51 H51 120.3 . . ?
C53 C52 N12 122.8(5) . . ?
C53 C52 C57 119.2(5) . . ?
C57 C52 N12 118.1(5) . . ?
C52 C53 H53 119.9 . . ?
C54 C53 C52 120.2(5) . . ?
C54 C53 H53 119.9 . . ?
C53 C54 H54 119.8 . . ?
C55 C54 C53 120.3(5) . . ?
C55 C54 H54 119.8 . . ?
C54 C55 H55 119.8 . . ?
C54 C55 C56 120.5(5) . . ?
C56 C55 H55 119.8 . . ?
C55 C56 H56 120.2 . . ?
C57 C56 C55 119.7(6) . . ?
C57 C56 H56 120.2 . . ?
C52 C57 H57 119.9 . . ?
C56 C57 C52 120.2(5) . . ?
C56 C57 H57 119.9 . . ?

loop_
_geom_bond_atom_site_label_1
_geom_bond_atom_site_label_2
_geom_bond_distance
_geom_bond_site_symmetry_2
_geom_bond_publ_flag
Dy N1 2.443(4) . ?
Dy N4 2.327(5) . ?
Dy N5 2.382(4) . ?
Dy N8 2.385(4) . ?
Dy N9 2.368(4) . ?
Dy N12 2.379(4) . ?
N1 N2 1.305(6) . ?
N1 C10 1.431(6) . ?
N2 C1 1.355(6) . ?
N3 N4 1.313(6) . ?
N3 C1 1.335(7) . ?
N4 C16 1.431(6) . ?
N5 N6 1.307(6) . ?
N5 C28 1.435(7) . ?
N6 C2 1.356(7) . ?
N7 N8 1.309(6) . ?
N7 C2 1.351(6) . ?
N8 C34 1.429(6) . ?
N9 N10 1.315(6) . ?
N9 C46 1.413(6) . ?
N10 C3 1.365(6) . ?
N11 N12 1.316(6) . ?
N11 C3 1.355(6) . ?
N12 C52 1.428(6) . ?
C1 C4 1.484(7) . ?
C2 C22 1.462(7) . ?
C3 C40 1.473(7) . ?
C4 C5 1.400(7) . ?
C4 C9 1.404(7) . ?
C5 H5 0.9500 . ?
C5 C6 1.373(8) . ?
C6 H6 0.9500 . ?
C6 C7 1.403(8) . ?
C7 H7 0.9500 . ?
C7 C8 1.370(8) . ?
C8 H8 0.9500 . ?
C8 C9 1.385(8) . ?
C9 H9 0.9500 . ?
C10 C11 1.393(7) . ?
C10 C15 1.387(8) . ?
C11 H11 0.9500 . ?
C11 C12 1.378(7) . ?
C12 H12 0.9500 . ?
C12 C13 1.383(8) . ?
C13 H13 0.9500 . ?
C13 C14 1.387(8) . ?
C14 H14 0.9500 . ?
C14 C15 1.384(7) . ?
C15 H15 0.9500 . ?
C16 C17 1.411(7) . ?
C16 C21 1.383(8) . ?
C17 H17 0.9500 . ?
C17 C18 1.388(7) . ?
C18 H18 0.9500 . ?
C18 C19 1.391(8) . ?
C19 H19 0.9500 . ?
C19 C20 1.386(8) . ?
C20 H20 0.9500 . ?
C20 C21 1.389(7) . ?
C21 H21 0.9500 . ?
C22 C23 1.404(7) . ?
C22 C27 1.404(8) . ?
C23 H23 0.9500 . ?
C23 C24 1.382(8) . ?
C24 H24 0.9500 . ?
C24 C25 1.403(9) . ?
C25 H25 0.9500 . ?
C25 C26 1.373(9) . ?
C26 H26 0.9500 . ?
C26 C27 1.375(8) . ?
C27 H27 0.9500 . ?
C28 C29 1.392(8) . ?
C28 C33 1.402(7) . ?
C29 H29 0.9500 . ?
C29 C30 1.382(8) . ?
C30 H30 0.9500 . ?
C30 C31 1.388(8) . ?
C31 H31 0.9500 . ?
C31 C32 1.389(9) . ?
C32 H32 0.9500 . ?
C32 C33 1.386(8) . ?
C33 H33 0.9500 . ?
C34 C35 1.400(8) . ?
C34 C39 1.391(8) . ?
C35 H35 0.9500 . ?
C35 C36 1.377(8) . ?
C36 H36 0.9500 . ?
C36 C37 1.379(9) . ?
C37 H37 0.9500 . ?
C37 C38 1.391(9) . ?
C38 H38 0.9500 . ?
C38 C39 1.378(7) . ?
C39 H39 0.9500 . ?
C40 C41 1.392(8) . ?
C40 C45 1.401(7) . ?
C41 H41 0.9500 . ?
C41 C42 1.384(8) . ?
C42 H42 0.9500 . ?
C42 C43 1.376(9) . ?
C43 H43 0.9500 . ?
C43 C44 1.382(10) . ?
C44 H44 0.9500 . ?
C44 C45 1.389(8) . ?
C45 H45 0.9500 . ?
C46 C47 1.386(7) . ?
C46 C51 1.404(7) . ?
C47 H47 0.9500 . ?
C47 C48 1.391(7) . ?
C48 H48 0.9500 . ?
C48 C49 1.377(8) . ?
C49 H49 0.9500 . ?
C49 C50 1.384(8) . ?
C50 H50 0.9500 . ?
C50 C51 1.378(7) . ?
C51 H51 0.9500 . ?
C52 C53 1.392(7) . ?
C52 C57 1.403(8) . ?
C53 H53 0.9500 . ?
C53 C54 1.385(8) . ?
C54 H54 0.9500 . ?
C54 C55 1.376(8) . ?
C55 H55 0.9500 . ?
C55 C56 1.388(8) . ?
C56 H56 0.9500 . ?
C56 C57 1.386(8) . ?
C57 H57 0.9500 . ?

loop_
_geom_torsion_atom_site_label_1
_geom_torsion_atom_site_label_2
_geom_torsion_atom_site_label_3
_geom_torsion_atom_site_label_4
_geom_torsion
_geom_torsion_site_symmetry_1
_geom_torsion_site_symmetry_2
_geom_torsion_site_symmetry_3
_geom_torsion_site_symmetry_4
_geom_torsion_publ_flag
Dy N1 N2 C1 9.4(7) . . . . ?
Dy N1 C10 C11 30.2(6) . . . . ?
Dy N1 C10 C15 -147.5(4) . . . . ?
Dy N4 C16 C17 -122.8(4) . . . . ?
Dy N4 C16 C21 54.7(5) . . . . ?
Dy N5 N6 C2 -35.0(5) . . . . ?
Dy N5 C28 C29 48.6(6) . . . . ?
Dy N5 C28 C33 -131.9(4) . . . . ?
Dy N8 C34 C35 122.1(5) . . . . ?
Dy N8 C34 C39 -53.7(6) . . . . ?
Dy N9 N10 C3 37.0(5) . . . . ?
Dy N9 C46 C47 -0.3(8) . . . . ?
Dy N9 C46 C51 -177.8(4) . . . . ?
Dy N12 C52 C53 -146.6(4) . . . . ?
Dy N12 C52 C57 32.8(7) . . . . ?
N1 N2 C1 N3 21.8(8) . . . . ?
N1 N2 C1 C4 -168.9(5) . . . . ?
N1 C10 C11 C12 -178.7(5) . . . . ?
N1 C10 C15 C14 179.1(5) . . . . ?
N2 N1 C10 C11 -154.0(5) . . . . ?
N2 N1 C10 C15 28.4(7) . . . . ?
N2 C1 C4 C5 -17.0(7) . . . . ?
N2 C1 C4 C9 164.9(5) . . . . ?
N3 N4 C16 C17 43.6(7) . . . . ?
N3 N4 C16 C21 -138.9(5) . . . . ?
N3 C1 C4 C5 154.0(5) . . . . ?
N3 C1 C4 C9 -24.2(7) . . . . ?
N4 N3 C1 N2 -13.5(8) . . . . ?
N4 N3 C1 C4 177.1(4) . . . . ?
N4 C16 C17 C18 177.3(5) . . . . ?
N4 C16 C21 C20 -177.6(5) . . . . ?
N5 N6 C2 N7 -28.5(7) . . . . ?
N5 N6 C2 C22 166.4(4) . . . . ?
N5 C28 C29 C30 -179.8(5) . . . . ?
N5 C28 C33 C32 179.8(5) . . . . ?
N6 N5 C28 C29 -149.1(5) . . . . ?
N6 N5 C28 C33 30.4(6) . . . . ?
N6 C2 C22 C23 -25.4(7) . . . . ?
N6 C2 C22 C27 156.8(5) . . . . ?
N7 N8 C34 C35 -33.2(7) . . . . ?
N7 N8 C34 C39 151.0(5) . . . . ?
N7 C2 C22 C23 168.4(5) . . . . ?
N7 C2 C22 C27 -9.4(8) . . . . ?
N8 N7 C2 N6 26.3(8) . . . . ?
N8 N7 C2 C22 -168.5(4) . . . . ?
N8 C34 C35 C36 -174.9(5) . . . . ?
N8 C34 C39 C38 175.8(5) . . . . ?
N9 N10 C3 N11 31.8(8) . . . . ?
N9 N10 C3 C40 -162.9(4) . . . . ?
N9 C46 C47 C48 -178.7(5) . . . . ?
N9 C46 C51 C50 176.8(5) . . . . ?
N10 N9 C46 C47 -155.0(5) . . . . ?
N10 N9 C46 C51 27.5(7) . . . . ?
N10 C3 C40 C41 27.2(7) . . . . ?
N10 C3 C40 C45 -153.5(5) . . . . ?
N11 N12 C52 C53 -7.8(7) . . . . ?
N11 N12 C52 C57 171.6(4) . . . . ?
N11 C3 C40 C41 -165.9(5) . . . . ?
N11 C3 C40 C45 13.5(7) . . . . ?
N12 N11 C3 N10 -30.5(8) . . . . ?
N12 N11 C3 C40 164.2(4) . . . . ?
N12 C52 C53 C54 178.2(5) . . . . ?
N12 C52 C57 C56 -178.1(5) . . . . ?
C1 N3 N4 Dy -28.6(7) . . . . ?
C1 N3 N4 C16 168.8(4) . . . . ?
C1 C4 C5 C6 -178.8(5) . . . . ?
C1 C4 C9 C8 178.7(5) . . . . ?
C2 N7 N8 Dy 38.5(6) . . . . ?
C2 N7 N8 C34 -162.6(5) . . . . ?
C2 C22 C23 C24 -177.2(5) . . . . ?
C2 C22 C27 C26 176.0(5) . . . . ?
C3 N11 N12 Dy -38.5(5) . . . . ?
C3 N11 N12 C52 170.0(4) . . . . ?
C3 C40 C41 C42 178.9(5) . . . . ?
C3 C40 C45 C44 -179.0(5) . . . . ?
C4 C5 C6 C7 0.9(8) . . . . ?
C5 C4 C9 C8 0.5(8) . . . . ?
C5 C6 C7 C8 -1.0(8) . . . . ?
C6 C7 C8 C9 0.9(8) . . . . ?
C7 C8 C9 C4 -0.7(8) . . . . ?
C9 C4 C5 C6 -0.6(8) . . . . ?
C10 N1 N2 C1 -165.7(4) . . . . ?
C10 C11 C12 C13 -0.2(8) . . . . ?
C11 C10 C15 C14 1.5(8) . . . . ?
C11 C12 C13 C14 0.9(8) . . . . ?
C12 C13 C14 C15 -0.3(8) . . . . ?
C13 C14 C15 C10 -0.9(8) . . . . ?
C15 C10 C11 C12 -0.9(8) . . . . ?
C16 C17 C18 C19 0.3(8) . . . . ?
C17 C16 C21 C20 0.0(8) . . . . ?
C17 C18 C19 C20 0.0(9) . . . . ?
C18 C19 C20 C21 -0.3(9) . . . . ?
C19 C20 C21 C16 0.3(9) . . . . ?
C21 C16 C17 C18 -0.2(8) . . . . ?
C22 C23 C24 C25 0.9(9) . . . . ?
C23 C22 C27 C26 -1.9(8) . . . . ?
C23 C24 C25 C26 -1.3(9) . . . . ?
C24 C25 C26 C27 0.2(9) . . . . ?
C25 C26 C27 C22 1.5(9) . . . . ?
C27 C22 C23 C24 0.7(8) . . . . ?
C28 N5 N6 C2 160.1(4) . . . . ?
C28 C29 C30 C31 -0.2(8) . . . . ?
C29 C28 C33 C32 -0.7(8) . . . . ?
C29 C30 C31 C32 -0.2(9) . . . . ?
C30 C31 C32 C33 0.1(9) . . . . ?
C31 C32 C33 C28 0.3(9) . . . . ?
C33 C28 C29 C30 0.6(8) . . . . ?
C34 C35 C36 C37 -0.8(10) . . . . ?
C35 C34 C39 C38 -0.1(8) . . . . ?
C35 C36 C37 C38 0.0(10) . . . . ?
C36 C37 C38 C39 0.7(9) . . . . ?
C37 C38 C39 C34 -0.7(9) . . . . ?
C39 C34 C35 C36 0.8(9) . . . . ?
C40 C41 C42 C43 0.7(9) . . . . ?
C41 C40 C45 C44 0.3(8) . . . . ?
C41 C42 C43 C44 -0.9(10) . . . . ?
C42 C43 C44 C45 0.8(10) . . . . ?
C43 C44 C45 C40 -0.5(9) . . . . ?
C45 C40 C41 C42 -0.4(9) . . . . ?
C46 N9 N10 C3 -160.2(4) . . . . ?
C46 C47 C48 C49 2.0(8) . . . . ?
C47 C46 C51 C50 -0.7(8) . . . . ?
C47 C48 C49 C50 -0.8(9) . . . . ?
C48 C49 C50 C51 -1.1(9) . . . . ?
C49 C50 C51 C46 1.9(9) . . . . ?
C51 C46 C47 C48 -1.2(8) . . . . ?
C52 C53 C54 C55 0.9(8) . . . . ?
C53 C52 C57 C56 1.3(8) . . . . ?
C53 C54 C55 C56 -0.7(9) . . . . ?
C54 C55 C56 C57 0.8(9) . . . . ?
C55 C56 C57 C52 -1.2(8) . . . . ?
C57 C52 C53 C54 -1.2(8) . . . . ?
